data_7710724
loop_
_publ_author_name
'Bauer, Josh'
'Benz, Maximilian'
'Klap\"otke, Thomas M'
'Stierstorfer, J\"org'

_publ_section_title
;
 Chemistry of 2,5-diaminotetrazole.
;
_journal_name_full 'Dalton transactions (Cambridge, England : 2003)'
_journal_paper_doi 10.1039/d2dt01480g
_journal_year 2022
_chemical_formula_moiety 'C H6 N7, Br'
_chemical_formula_sum 'C H6 Br N7'
_chemical_formula_weight 196.04
_chemical_name_common 1,3,5-triaminotetrazolium_bromide
_chemical_name_systematic 1,3,5-triaminotetrazolium_bromide
_space_group_IT_number 14
_space_group_name_Hall '-P 2ybc'
_space_group_name_H-M_alt 'P 1 21/c 1'
_symmetry_cell_setting monoclinic
_symmetry_Int_Tables_number 14
_symmetry_space_group_name_Hall '-P 2ybc'
_symmetry_space_group_name_H-M 'P 1 21/c 1'
_atom_sites_solution_hydrogens difmap
_atom_sites_solution_primary dual
_audit_creation_date 2021-11-10
_audit_creation_method
;
Olex2 1.2
(compiled 2018.05.29 svn.r3508 for OlexSys, GUI svn.r5506)
;
_audit_update_record
;
2022-05-11 deposited with the CCDC.	2022-07-21 downloaded from the CCDC.
;
_cell_angle_alpha 90
_cell_angle_beta 105.817(12)
_cell_angle_gamma 90
_cell_formula_units_Z 4
_cell_length_a 6.2609(7)
_cell_length_b 11.5021(13)
_cell_length_c 9.3564(12)
_cell_measurement_reflns_used 968
_cell_measurement_temperature 101
_cell_measurement_theta_max 30.7820
_cell_measurement_theta_min 2.9180
_cell_volume 648.28(14)
_computing_cell_refinement 'CrysAlisPro 1.171.40.84a (Rigaku OD, 2020)'
_computing_data_collection 'CrysAlisPro 1.171.40.84a (Rigaku OD, 2020)'
_computing_data_reduction 'CrysAlisPro 1.171.40.84a (Rigaku OD, 2020)'
_computing_molecular_graphics 'Diamond 2.1c, Crystal Impact GbR'
_computing_publication_material 'Encifer 1.5.1, CCDC 2014'
_computing_structure_refinement 'ShelXL (Sheldrick, 2015)'
_computing_structure_solution 'ShelXT (Sheldrick, 2015)'
_diffrn_ambient_temperature 101
_diffrn_detector 'CCD plate'
_diffrn_detector_area_resol_mean 15.9809
_diffrn_detector_type Sapphire3
_diffrn_measured_fraction_theta_full 1.000
_diffrn_measured_fraction_theta_max 0.997
_diffrn_measurement_details
;
List of Runs (angles in degrees, time in seconds):

  # Type    Start    End  Width  t~exp~   \w     \q     \k     \f   Frames
#--------------------------------------------------------------------------
  1  \w    -21.00   7.00   1.00   10.00    --  -19.40 -77.00 150.00   28
  2  \w      5.00  86.00   1.00   10.00    --   20.49  57.00  30.00   81
  3  \w    -36.00  44.00   1.00   10.00    --   20.49 -77.00 -90.00   80
;
_diffrn_measurement_device 'four-circle diffractometer'
_diffrn_measurement_device_type 'multiwire proportional'
_diffrn_measurement_method 'phi and omega scans'
_diffrn_orient_matrix_UB_11 -0.0352345000
_diffrn_orient_matrix_UB_12 -0.0253616000
_diffrn_orient_matrix_UB_13 -0.0718181000
_diffrn_orient_matrix_UB_21 -0.0210561000
_diffrn_orient_matrix_UB_22 0.0560782000
_diffrn_orient_matrix_UB_23 -0.0321687000
_diffrn_orient_matrix_UB_31 0.1103251000
_diffrn_orient_matrix_UB_32 0.0024926000
_diffrn_orient_matrix_UB_33 -0.0060500000
_diffrn_radiation_monochromator graphite
_diffrn_radiation_probe x-ray
_diffrn_radiation_type MoK\a
_diffrn_radiation_wavelength 0.71073
_diffrn_reflns_av_R_equivalents 0.0341
_diffrn_reflns_av_sigmaI/netI 0.0623
_diffrn_reflns_av_unetI/netI 0.0581
_diffrn_reflns_Laue_measured_fraction_full 1.000
_diffrn_reflns_Laue_measured_fraction_max 0.997
_diffrn_reflns_limit_h_max 7
_diffrn_reflns_limit_h_min -7
_diffrn_reflns_limit_k_max 12
_diffrn_reflns_limit_k_min -14
_diffrn_reflns_limit_l_max 11
_diffrn_reflns_limit_l_min -9
_diffrn_reflns_number 2374
_diffrn_reflns_point_group_measured_fraction_full 1.000
_diffrn_reflns_point_group_measured_fraction_max 0.997
_diffrn_reflns_theta_full 25.242
_diffrn_reflns_theta_max 26.371
_diffrn_reflns_theta_min 2.873
_diffrn_source 'fine-focus sealed X-ray tube'
_exptl_absorpt_coefficient_mu 6.264
_exptl_absorpt_correction_T_max 1.00000
_exptl_absorpt_correction_T_min 0.09106
_exptl_absorpt_correction_type multi-scan
_exptl_absorpt_process_details
;
CrysAlisPro 1.171.40.84a (Rigaku Oxford Diffraction, 2020)
Empirical absorption correction using spherical harmonics,
implemented in SCALE3 ABSPACK scaling algorithm.
;
_exptl_crystal_colour 'light orange'
_exptl_crystal_density_diffrn 2.009
_exptl_crystal_description block
_exptl_crystal_F_000 384
_exptl_crystal_size_max 0.5
_exptl_crystal_size_mid 0.4
_exptl_crystal_size_min 0.25
_refine_diff_density_max 1.210
_refine_diff_density_min -0.834
_refine_diff_density_rms 0.159
_refine_ls_extinction_method none
_refine_ls_goodness_of_fit_ref 1.035
_refine_ls_hydrogen_treatment refall
_refine_ls_matrix_type full
_refine_ls_number_parameters 106
_refine_ls_number_reflns 1328
_refine_ls_number_restraints 0
_refine_ls_restrained_S_all 1.035
_refine_ls_R_factor_all 0.0559
_refine_ls_R_factor_gt 0.0377
_refine_ls_shift/su_max 0.000
_refine_ls_shift/su_mean 0.000
_refine_ls_structure_factor_coef Fsqd
_refine_ls_weighting_details 'w=1/[\s^2^(Fo^2^)+(0.0449P)^2^] where P=(Fo^2^+2Fc^2^)/3'
_refine_ls_weighting_scheme calc
_refine_ls_wR_factor_gt 0.0833
_refine_ls_wR_factor_ref 0.0890
_reflns_Friedel_coverage 0.000
_reflns_number_gt 1045
_reflns_number_total 1328
_reflns_threshold_expression 'I > 2\s(I)'
_cod_data_source_file d2dt01480g2.cif
_cod_data_source_block qx395
_cod_database_code 7710724
_shelx_space_group_comment
;
The symmetry employed for this shelxl refinement is uniquely defined
by the following loop, which should always be used as a source of
symmetry information in preference to the above space-group names.
They are only intended as comments.
;
_shelx_estimated_absorpt_t_min 0.146
_shelx_estimated_absorpt_t_max 0.303
_olex2_submission_special_instructions 'No special instructions were received'

loop_
_space_group_symop_operation_xyz
'x, y, z'
'-x, y+1/2, -z+1/2'
'-x, -y, -z'
'x, -y-1/2, z-1/2'

loop_
_atom_site_label
_atom_site_type_symbol
_atom_site_fract_x
_atom_site_fract_y
_atom_site_fract_z
_atom_site_U_iso_or_equiv
_atom_site_adp_type
_atom_site_occupancy
_atom_site_site_symmetry_order
_atom_site_calc_flag
_atom_site_refinement_flags_posn
_atom_site_refinement_flags_adp
_atom_site_refinement_flags_occupancy
_atom_site_disorder_assembly
_atom_site_disorder_group
Br1 Br 0.14325(6) 0.37561(4) 0.77177(5) 0.01424(17) Uani 1 1 d . . . . .
N3 N 0.6782(5) 0.2645(3) 0.4554(4) 0.0109(8) Uani 1 1 d . . . . .
N2 N 0.6727(5) 0.3089(3) 0.3274(4) 0.0119(8) Uani 1 1 d . . . . .
N1 N 0.4901(5) 0.3785(3) 0.3041(4) 0.0117(8) Uani 1 1 d . . . . .
N4 N 0.5222(6) 0.2970(3) 0.5212(4) 0.0130(8) Uani 1 1 d . . . . .
N6 N 0.8243(6) 0.1767(4) 0.5185(5) 0.0176(9) Uani 1 1 d . . . . .
N7 N 0.2269(7) 0.4315(4) 0.4331(5) 0.0171(9) Uani 1 1 d . . . . .
N5 N 0.3994(7) 0.4411(4) 0.1741(5) 0.0162(9) Uani 1 1 d . . . . .
C1 C 0.4019(7) 0.3717(4) 0.4205(5) 0.0110(9) Uani 1 1 d . . . . .
H7A H 0.150(7) 0.465(4) 0.370(6) 0.010(14) Uiso 1 1 d . . . . .
H5A H 0.487(6) 0.493(4) 0.166(5) 0.002(11) Uiso 1 1 d . . . . .
H5B H 0.387(9) 0.392(4) 0.107(7) 0.031(17) Uiso 1 1 d . . . . .
H7B H 0.183(9) 0.420(5) 0.520(7) 0.043(17) Uiso 1 1 d . . . . .
H6A H 0.904(8) 0.155(4) 0.440(6) 0.037(16) Uiso 1 1 d . . . . .
H6B H 0.890(9) 0.210(5) 0.609(7) 0.048(19) Uiso 1 1 d . . . . .

loop_
_atom_site_aniso_label
_atom_site_aniso_U_11
_atom_site_aniso_U_22
_atom_site_aniso_U_33
_atom_site_aniso_U_23
_atom_site_aniso_U_13
_atom_site_aniso_U_12
Br1 0.0138(2) 0.0154(3) 0.0126(3) 0.0029(2) 0.00201(17) 0.00127(19)
N3 0.0115(17) 0.0090(18) 0.010(2) -0.0007(16) -0.0013(15) 0.0001(15)
N2 0.0102(16) 0.0153(19) 0.0077(19) -0.0014(18) -0.0018(14) -0.0021(16)
N1 0.0132(17) 0.0111(18) 0.010(2) 0.0003(17) 0.0015(15) -0.0010(16)
N4 0.0150(17) 0.0126(19) 0.012(2) 0.0001(17) 0.0049(15) 0.0002(17)
N6 0.0180(19) 0.019(2) 0.013(2) 0.0009(19) -0.0018(17) 0.0104(18)
N7 0.017(2) 0.020(2) 0.012(2) 0.006(2) 0.0014(18) 0.0070(19)
N5 0.021(2) 0.018(2) 0.009(2) 0.0042(19) 0.0043(18) 0.0001(19)
C1 0.0121(19) 0.012(2) 0.008(2) -0.002(2) 0.0000(16) -0.0049(19)

loop_
_atom_type_symbol
_atom_type_description
_atom_type_scat_dispersion_real
_atom_type_scat_dispersion_imag
_atom_type_scat_source
C C 0.0033 0.0016 'International Tables Vol C Tables 4.2.6.8 and 6.1.1.4'
H H 0.0000 0.0000 'International Tables Vol C Tables 4.2.6.8 and 6.1.1.4'
Br Br -0.2901 2.4595 'International Tables Vol C Tables 4.2.6.8 and 6.1.1.4'
N N 0.0061 0.0033 'International Tables Vol C Tables 4.2.6.8 and 6.1.1.4'

loop_
_geom_angle_atom_site_label_1
_geom_angle_atom_site_label_2
_geom_angle_atom_site_label_3
_geom_angle
_geom_angle_site_symmetry_1
_geom_angle_site_symmetry_3
_geom_angle_publ_flag
N2 N3 N4 118.4(3) . . ?
N2 N3 N6 122.1(3) . . ?
N4 N3 N6 119.1(4) . . ?
N3 N2 N1 100.9(3) . . ?
N2 N1 N5 124.5(3) . . ?
C1 N1 N2 110.3(3) . . ?
C1 N1 N5 125.0(3) . . ?
N3 N4 C1 101.3(3) . . ?
N4 C1 N1 109.1(4) . . ?
N7 C1 N1 124.8(4) . . ?
N7 C1 N4 126.1(4) . . ?

loop_
_geom_bond_atom_site_label_1
_geom_bond_atom_site_label_2
_geom_bond_distance
_geom_bond_site_symmetry_2
_geom_bond_publ_flag
N3 N2 1.294(5) . ?
N3 N4 1.341(5) . ?
N3 N6 1.383(5) . ?
N2 N1 1.363(5) . ?
N1 N5 1.395(5) . ?
N1 C1 1.351(5) . ?
N4 C1 1.344(6) . ?
N7 C1 1.326(6) . ?

loop_
_geom_contact_atom_site_label_1
_geom_contact_atom_site_label_2
_geom_contact_distance
_geom_contact_site_symmetry_1
_geom_contact_site_symmetry_2
_geom_contact_publ_flag
? ? ? ? ? ?

loop_
_geom_hbond_atom_site_label_D
_geom_hbond_atom_site_label_H
_geom_hbond_atom_site_label_A
_geom_hbond_distance_DH
_geom_hbond_distance_HA
_geom_hbond_distance_DA
_geom_hbond_angle_DHA
_geom_hbond_site_symmetry_A
? ? ? ? ? ? ? ?

loop_
_geom_torsion_atom_site_label_1
_geom_torsion_atom_site_label_2
_geom_torsion_atom_site_label_3
_geom_torsion_atom_site_label_4
_geom_torsion
_geom_torsion_site_symmetry_1
_geom_torsion_site_symmetry_2
_geom_torsion_site_symmetry_3
_geom_torsion_site_symmetry_4
_geom_torsion_publ_flag
? ? ? ? ? ? ? ? ? ?
